data_2226615
loop_
_publ_author_name
'McGill, Sean'
'Nesterov, Vladimir N.'
'Gould, Stephanie L.'

_publ_section_title
;
 [5,10,15,20-Tetrakis(4-tolyl)porphyrin]zinc(II) dichloromethane
 solvate
;
_journal_coeditor_code NK2033
_journal_issue 7
_journal_name_full 'Acta Crystallographica Section E'
_journal_page_first m723
_journal_paper_doi 10.1107/S1600536810019963
_journal_volume 66
_journal_year 2010
_chemical_formula_iupac '[Zn (C48 H36 N4)], C H2 Cl2'
_chemical_formula_moiety 'C48 H36 N4 Zn, C H2 Cl2'
_chemical_formula_sum 'C49 H38 Cl2 N4 Zn'
_chemical_formula_weight 819.10
_chemical_name_systematic
;
[5,10,15,20-Tetrakis(4-tolyl)porphyrin]zinc(II) dichloromethane solvate
;
_space_group_IT_number 14
_symmetry_cell_setting monoclinic
_symmetry_space_group_name_Hall '-P 2ybc'
_symmetry_space_group_name_H-M 'P 1 21/c 1'
_atom_sites_solution_hydrogens geom
_atom_sites_solution_primary direct
_atom_sites_solution_secondary difmap
_audit_creation_method SHELXL-97
_cell_angle_alpha 90.00
_cell_angle_beta 94.995(2)
_cell_angle_gamma 90.00
_cell_formula_units_Z 2
_cell_length_a 14.349(2)
_cell_length_b 8.5273(14)
_cell_length_c 15.637(3)
_cell_measurement_reflns_used 8831
_cell_measurement_temperature 100(2)
_cell_measurement_theta_max 26.12
_cell_measurement_theta_min 2.62
_cell_volume 1906.0(5)
_computing_cell_refinement 'SAINT (Bruker, 2007)'
_computing_data_collection 'APEX2 (Bruker, 2007)'
_computing_data_reduction 'SAINT (Bruker, 2007)'
_computing_molecular_graphics 'SHELXTL (Sheldrick, 2008)'
_computing_publication_material 'SHELXTL (Sheldrick, 2008)'
_computing_structure_refinement 'SHELXTL (Sheldrick, 2008)'
_computing_structure_solution 'SHELXTL (Sheldrick, 2008)'
_diffrn_ambient_temperature 100(2)
_diffrn_measured_fraction_theta_full 0.999
_diffrn_measured_fraction_theta_max 0.999
_diffrn_measurement_device_type 'Bruker SMART APEXII CCD'
_diffrn_measurement_method '\w scans'
_diffrn_radiation_monochromator graphite
_diffrn_radiation_source 'fine-focus sealed tube'
_diffrn_radiation_type MoK\a
_diffrn_radiation_wavelength 0.71073
_diffrn_reflns_av_R_equivalents 0.0257
_diffrn_reflns_av_sigmaI/netI 0.0205
_diffrn_reflns_limit_h_max 17
_diffrn_reflns_limit_h_min -17
_diffrn_reflns_limit_k_max 10
_diffrn_reflns_limit_k_min -10
_diffrn_reflns_limit_l_max 19
_diffrn_reflns_limit_l_min -19
_diffrn_reflns_number 16249
_diffrn_reflns_theta_full 26.37
_diffrn_reflns_theta_max 26.37
_diffrn_reflns_theta_min 2.61
_exptl_absorpt_coefficient_mu 0.827
_exptl_absorpt_correction_T_max 0.9300
_exptl_absorpt_correction_T_min 0.8804
_exptl_absorpt_correction_type numerical
_exptl_absorpt_process_details '(SADABS; Bruker, 2001)'
_exptl_crystal_colour red
_exptl_crystal_density_diffrn 1.427
_exptl_crystal_density_method 'not measured'
_exptl_crystal_description block
_exptl_crystal_F_000 848
_exptl_crystal_size_max 0.16
_exptl_crystal_size_mid 0.13
_exptl_crystal_size_min 0.09
_refine_diff_density_max 0.946
_refine_diff_density_min -1.233
_refine_ls_extinction_method none
_refine_ls_goodness_of_fit_ref 0.998
_refine_ls_hydrogen_treatment constr
_refine_ls_matrix_type full
_refine_ls_number_parameters 261
_refine_ls_number_reflns 3901
_refine_ls_number_restraints 1
_refine_ls_restrained_S_all 0.998
_refine_ls_R_factor_all 0.0462
_refine_ls_R_factor_gt 0.0418
_refine_ls_shift/su_max 0.002
_refine_ls_shift/su_mean 0.000
_refine_ls_structure_factor_coef Fsqd
_refine_ls_weighting_details 'calc w=1/[\s^2^(Fo^2^)+(0.0200P)^2^+5.0000P] where P=(Fo^2^+2Fc^2^)/3'
_refine_ls_weighting_scheme calc
_refine_ls_wR_factor_gt 0.0913
_refine_ls_wR_factor_ref 0.0941
_reflns_number_gt 3533
_reflns_number_total 3901
_reflns_threshold_expression I>2sigma(I)
_cod_data_source_file nk2033.cif
_cod_data_source_block I
_cod_original_cell_volume 1906.1(5)
_cod_original_sg_symbol_H-M 'P 21/c'
_cod_database_code 2226615
_cod_database_fobs_code 2226615

loop_
_symmetry_equiv_pos_as_xyz
'x, y, z'
'-x, y+1/2, -z+1/2'
'-x, -y, -z'
'x, -y-1/2, z-1/2'

loop_
_atom_site_type_symbol
_atom_site_label
_atom_site_fract_x
_atom_site_fract_y
_atom_site_fract_z
_atom_site_U_iso_or_equiv
_atom_site_adp_type
_atom_site_calc_flag
_atom_site_refinement_flags
_atom_site_occupancy
_atom_site_disorder_assembly
_atom_site_disorder_group
Zn Zn1 0.5000 0.5000 0.5000 0.01504(11) Uani d S 1 . .
N N1 0.43558(13) 0.5556(2) 0.38246(11) 0.0164(4) Uani d . 1 . .
N N2 0.37660(13) 0.5259(2) 0.55317(11) 0.0164(4) Uani d . 1 . .
C C1 0.27573(15) 0.6038(3) 0.42370(14) 0.0168(4) Uani d . 1 . .
C C2 0.34261(16) 0.5909(3) 0.36365(14) 0.0170(4) Uani d . 1 . .
C C3 0.32403(16) 0.6157(3) 0.27249(14) 0.0193(5) Uani d . 1 . .
H H3A 0.2649 0.6380 0.2428 0.023 Uiso calc R 1 . .
C C4 0.40637(16) 0.6012(3) 0.23723(14) 0.0187(5) Uani d . 1 . .
H H4A 0.4163 0.6145 0.1784 0.022 Uiso calc R 1 . .
C C5 0.47622(16) 0.5618(3) 0.30559(14) 0.0167(4) Uani d . 1 . .
C C6 0.57093(15) 0.5358(3) 0.29533(14) 0.0163(4) Uani d . 1 . .
C C7 0.60335(15) 0.5564(3) 0.20727(14) 0.0165(4) Uani d . 1 . .
C C8 0.57431(16) 0.4550(3) 0.14006(14) 0.0182(5) Uani d . 1 . .
H H8A 0.5322 0.3721 0.1496 0.022 Uiso calc R 1 . .
C C9 0.60651(16) 0.4740(3) 0.05923(14) 0.0197(5) Uani d . 1 . .
H H9A 0.5861 0.4036 0.0143 0.024 Uiso calc R 1 . .
C C10 0.66818(16) 0.5946(3) 0.04310(14) 0.0208(5) Uani d . 1 . .
C C11 0.69649(17) 0.6956(3) 0.11008(15) 0.0215(5) Uani d . 1 . .
H H11A 0.7385 0.7785 0.1005 0.026 Uiso calc R 1 . .
C C12 0.66440(16) 0.6775(3) 0.19122(14) 0.0194(5) Uani d . 1 . .
H H12A 0.6844 0.7485 0.2359 0.023 Uiso calc R 1 . .
C C13 0.7035(2) 0.6148(3) -0.04444(15) 0.0301(6) Uani d . 1 . .
H H13A 0.7502 0.6989 -0.0422 0.045 Uiso calc R 1 . .
H H13B 0.6511 0.6420 -0.0863 0.045 Uiso calc R 1 . .
H H13C 0.7321 0.5167 -0.0617 0.045 Uiso calc R 1 . .
C C14 0.29318(16) 0.5754(3) 0.51224(14) 0.0171(4) Uani d . 1 . .
C C15 0.22477(16) 0.5933(3) 0.57396(14) 0.0189(5) Uani d . 1 . .
H H15A 0.1622 0.6288 0.5625 0.023 Uiso calc R 1 . .
C C16 0.26662(16) 0.5501(3) 0.65116(14) 0.0191(5) Uani d . 1 . .
H H16A 0.2384 0.5474 0.7039 0.023 Uiso calc R 1 . .
C C17 0.36176(15) 0.5088(3) 0.63887(14) 0.0167(4) Uani d . 1 . .
C C18 0.17871(15) 0.6502(3) 0.39095(14) 0.0181(5) Uani d . 1 . .
C C19 0.16187(16) 0.7945(3) 0.35042(14) 0.0207(5) Uani d . 1 . .
H H19A 0.2122 0.8654 0.3455 0.025 Uiso calc R 1 . .
C C20 0.07234(17) 0.8357(3) 0.31716(15) 0.0246(5) Uani d . 1 . .
H H20A 0.0626 0.9335 0.2887 0.030 Uiso calc R 1 . .
C C21 -0.00341(17) 0.7362(3) 0.32472(15) 0.0247(5) Uani d . 1 . .
C C22 0.01316(17) 0.5947(3) 0.36693(15) 0.0241(5) Uani d . 1 . .
H H22A -0.0378 0.5260 0.3739 0.029 Uiso calc R 1 . .
C C23 0.10252(16) 0.5513(3) 0.39923(15) 0.0208(5) Uani d . 1 . .
H H23A 0.1120 0.4531 0.4273 0.025 Uiso calc R 1 . .
C C24 -0.10064(18) 0.7807(4) 0.28820(18) 0.0340(6) Uani d . 1 . .
H H24A -0.1464 0.7423 0.3262 0.051 Uiso calc R 1 . .
H H24B -0.1133 0.7336 0.2312 0.051 Uiso calc R 1 . .
H H24C -0.1053 0.8951 0.2835 0.051 Uiso calc R 1 . .
Cl Cl1 -0.00291(18) 1.13537(18) 0.44337(11) 0.1434(9) Uani d D 1 . .
C C1A 0.0459(5) 0.9997(10) 0.5120(5) 0.081(3) Uani d PD 0.50 . .
H H1AA 0.0352 1.0697 0.5615 0.098 Uiso calc PR 0.50 . .
H H1AB 0.0987 0.9580 0.4859 0.098 Uiso d PR 0.50 . .

loop_
_atom_site_aniso_label
_atom_site_aniso_U_11
_atom_site_aniso_U_22
_atom_site_aniso_U_33
_atom_site_aniso_U_12
_atom_site_aniso_U_13
_atom_site_aniso_U_23
Zn1 0.01529(18) 0.01885(19) 0.01128(17) 0.00098(14) 0.00281(13) 0.00119(14)
N1 0.0164(9) 0.0193(9) 0.0138(9) 0.0001(7) 0.0031(7) 0.0008(7)
N2 0.0166(9) 0.0203(10) 0.0125(9) 0.0004(7) 0.0022(7) 0.0014(7)
C1 0.0173(11) 0.0175(11) 0.0157(10) -0.0008(9) 0.0020(8) 0.0009(9)
C2 0.0181(11) 0.0176(11) 0.0154(10) -0.0011(9) 0.0014(8) 0.0007(8)
C3 0.0199(11) 0.0226(12) 0.0150(11) 0.0003(9) -0.0001(9) 0.0007(9)
C4 0.0213(11) 0.0217(12) 0.0132(10) 0.0009(9) 0.0017(8) 0.0010(9)
C5 0.0203(11) 0.0165(11) 0.0136(10) -0.0008(9) 0.0026(8) 0.0001(8)
C6 0.0192(11) 0.0159(11) 0.0139(10) -0.0013(8) 0.0033(8) -0.0006(8)
C7 0.0166(10) 0.0198(11) 0.0133(10) 0.0038(9) 0.0029(8) 0.0020(8)
C8 0.0173(11) 0.0202(11) 0.0170(11) 0.0007(9) 0.0007(8) 0.0011(9)
C9 0.0211(11) 0.0234(12) 0.0144(10) 0.0034(9) 0.0011(8) -0.0024(9)
C10 0.0225(12) 0.0255(12) 0.0150(11) 0.0058(10) 0.0046(9) 0.0034(9)
C11 0.0235(12) 0.0219(12) 0.0200(11) -0.0018(10) 0.0064(9) 0.0034(9)
C12 0.0218(11) 0.0211(12) 0.0156(11) -0.0004(9) 0.0029(9) -0.0014(9)
C13 0.0384(15) 0.0363(15) 0.0172(12) -0.0014(12) 0.0106(11) 0.0014(11)
C14 0.0176(11) 0.0179(11) 0.0162(11) -0.0008(9) 0.0034(8) 0.0001(9)
C15 0.0165(11) 0.0232(12) 0.0175(11) 0.0014(9) 0.0041(8) 0.0006(9)
C16 0.0198(11) 0.0230(12) 0.0151(10) 0.0000(9) 0.0048(8) -0.0008(9)
C17 0.0197(11) 0.0172(11) 0.0137(10) -0.0007(9) 0.0044(8) -0.0009(8)
C18 0.0173(11) 0.0252(12) 0.0120(10) 0.0014(9) 0.0021(8) -0.0011(9)
C19 0.0192(11) 0.0253(12) 0.0177(11) -0.0014(9) 0.0027(9) 0.0022(9)
C20 0.0241(12) 0.0301(13) 0.0195(11) 0.0039(10) 0.0020(9) 0.0051(10)
C21 0.0183(11) 0.0389(15) 0.0170(11) 0.0026(10) 0.0018(9) 0.0002(10)
C22 0.0192(11) 0.0347(14) 0.0186(11) -0.0056(10) 0.0030(9) -0.0002(10)
C23 0.0208(11) 0.0237(12) 0.0182(11) -0.0015(10) 0.0033(9) 0.0009(9)
C24 0.0191(13) 0.0513(18) 0.0311(14) 0.0039(12) -0.0009(10) 0.0072(13)
Cl1 0.272(3) 0.0665(9) 0.1016(11) 0.0678(12) 0.0716(14) -0.0032(8)
C1A 0.038(4) 0.125(8) 0.080(6) 0.025(5) -0.005(4) -0.074(6)

loop_
_atom_type_symbol
_atom_type_description
_atom_type_scat_dispersion_real
_atom_type_scat_dispersion_imag
_atom_type_scat_source
C C 0.0033 0.0016 'International Tables Vol C Tables 4.2.6.8 and 6.1.1.4'
H H 0.0000 0.0000 'International Tables Vol C Tables 4.2.6.8 and 6.1.1.4'
N N 0.0061 0.0033 'International Tables Vol C Tables 4.2.6.8 and 6.1.1.4'
Zn Zn 0.2839 1.4301 'International Tables Vol C Tables 4.2.6.8 and 6.1.1.4'
Cl Cl 0.1484 0.1585 'International Tables Vol C Tables 4.2.6.8 and 6.1.1.4'

loop_
_geom_angle_atom_site_label_1
_geom_angle_atom_site_label_2
_geom_angle_atom_site_label_3
_geom_angle_site_symmetry_1
_geom_angle_site_symmetry_3
_geom_angle
_geom_angle_publ_flag
N2 Zn1 N2 . 3_666 180.00(9) ?
N2 Zn1 N1 . . 90.04(7) ?
N2 Zn1 N1 3_666 . 89.96(7) ?
N2 Zn1 N1 . 3_666 89.96(7) ?
N2 Zn1 N1 3_666 3_666 90.04(7) ?
N1 Zn1 N1 . 3_666 179.9990(10) ?
C2 N1 C5 . . 106.32(18) ?
C2 N1 Zn1 . . 126.80(14) ?
C5 N1 Zn1 . . 126.87(15) ?
C14 N2 C17 . . 106.40(18) ?
C14 N2 Zn1 . . 126.70(14) ?
C17 N2 Zn1 . . 126.74(15) ?
C2 C1 C14 . . 124.9(2) ?
C2 C1 C18 . . 117.52(19) ?
C14 C1 C18 . . 117.63(19) ?
N1 C2 C1 . . 125.5(2) ?
N1 C2 C3 . . 109.62(19) ?
C1 C2 C3 . . 124.8(2) ?
C4 C3 C2 . . 107.3(2) ?
C4 C3 H3A . . 126.4 ?
C2 C3 H3A . . 126.4 ?
C3 C4 C5 . . 107.2(2) ?
C3 C4 H4A . . 126.4 ?
C5 C4 H4A . . 126.4 ?
N1 C5 C6 . . 125.5(2) ?
N1 C5 C4 . . 109.59(19) ?
C6 C5 C4 . . 124.9(2) ?
C5 C6 C17 . 3_666 124.9(2) ?
C5 C6 C7 . . 117.89(19) ?
C17 C6 C7 3_666 . 117.16(19) ?
C12 C7 C8 . . 118.4(2) ?
C12 C7 C6 . . 120.2(2) ?
C8 C7 C6 . . 121.4(2) ?
C9 C8 C7 . . 120.7(2) ?
C9 C8 H8A . . 119.7 ?
C7 C8 H8A . . 119.7 ?
C8 C9 C10 . . 121.1(2) ?
C8 C9 H9A . . 119.5 ?
C10 C9 H9A . . 119.5 ?
C11 C10 C9 . . 118.0(2) ?
C11 C10 C13 . . 120.9(2) ?
C9 C10 C13 . . 121.1(2) ?
C10 C11 C12 . . 121.3(2) ?
C10 C11 H11A . . 119.4 ?
C12 C11 H11A . . 119.4 ?
C7 C12 C11 . . 120.6(2) ?
C7 C12 H12A . . 119.7 ?
C11 C12 H12A . . 119.7 ?
C10 C13 H13A . . 109.5 ?
C10 C13 H13B . . 109.5 ?
H13A C13 H13B . . 109.5 ?
C10 C13 H13C . . 109.5 ?
H13A C13 H13C . . 109.5 ?
H13B C13 H13C . . 109.5 ?
N2 C14 C1 . . 125.8(2) ?
N2 C14 C15 . . 109.68(19) ?
C1 C14 C15 . . 124.5(2) ?
C16 C15 C14 . . 107.1(2) ?
C16 C15 H15A . . 126.5 ?
C14 C15 H15A . . 126.5 ?
C15 C16 C17 . . 107.5(2) ?
C15 C16 H16A . . 126.3 ?
C17 C16 H16A . . 126.3 ?
N2 C17 C6 . 3_666 125.9(2) ?
N2 C17 C16 . . 109.37(19) ?
C6 C17 C16 3_666 . 124.7(2) ?
C23 C18 C19 . . 118.0(2) ?
C23 C18 C1 . . 121.5(2) ?
C19 C18 C1 . . 120.6(2) ?
C20 C19 C18 . . 120.7(2) ?
C20 C19 H19A . . 119.6 ?
C18 C19 H19A . . 119.6 ?
C19 C20 C21 . . 121.2(2) ?
C19 C20 H20A . . 119.4 ?
C21 C20 H20A . . 119.4 ?
C22 C21 C20 . . 117.9(2) ?
C22 C21 C24 . . 120.9(2) ?
C20 C21 C24 . . 121.2(2) ?
C21 C22 C23 . . 121.4(2) ?
C21 C22 H22A . . 119.3 ?
C23 C22 H22A . . 119.3 ?
C22 C23 C18 . . 120.8(2) ?
C22 C23 H23A . . 119.6 ?
C18 C23 H23A . . 119.6 ?
C21 C24 H24A . . 109.5 ?
C21 C24 H24B . . 109.5 ?
H24A C24 H24B . . 109.5 ?
C21 C24 H24C . . 109.5 ?
H24A C24 H24C . . 109.5 ?
H24B C24 H24C . . 109.5 ?
C1A Cl1 C1A 3_576 . 49.1(5) ?
C1A C1A Cl1 3_576 3_576 72.5(8) ?
C1A C1A Cl1 3_576 . 58.4(6) ?
Cl1 C1A Cl1 3_576 . 130.9(5) ?
C1A C1A H1AA 3_576 . 90.0 ?
Cl1 C1A H1AA 3_576 . 90.0 ?
Cl1 C1A H1AA . . 90.0 ?
C1A C1A H1AB 3_576 . 132.6 ?
Cl1 C1A H1AB 3_576 . 106.5 ?
Cl1 C1A H1AB . . 106.4 ?
H1AA C1A H1AB . . 137.0 ?

loop_
_geom_bond_atom_site_label_1
_geom_bond_atom_site_label_2
_geom_bond_site_symmetry_2
_geom_bond_distance
_geom_bond_publ_flag
Zn1 N2 . 2.0326(18) ?
Zn1 N2 3_666 2.0327(18) ?
Zn1 N1 . 2.0401(18) ?
Zn1 N1 3_666 2.0402(18) ?
N1 C2 . 1.374(3) ?
N1 C5 . 1.382(3) ?
N2 C14 . 1.374(3) ?
N2 C17 . 1.383(3) ?
C1 C2 . 1.404(3) ?
C1 C14 . 1.406(3) ?
C1 C18 . 1.494(3) ?
C2 C3 . 1.443(3) ?
C3 C4 . 1.352(3) ?
C3 H3A . 0.9500 ?
C4 C5 . 1.440(3) ?
C4 H4A . 0.9500 ?
C5 C6 . 1.400(3) ?
C6 C17 3_666 1.401(3) ?
C6 C7 . 1.502(3) ?
C7 C12 . 1.391(3) ?
C7 C8 . 1.396(3) ?
C8 C9 . 1.392(3) ?
C8 H8A . 0.9500 ?
C9 C10 . 1.394(3) ?
C9 H9A . 0.9500 ?
C10 C11 . 1.389(3) ?
C10 C13 . 1.510(3) ?
C11 C12 . 1.396(3) ?
C11 H11A . 0.9500 ?
C12 H12A . 0.9500 ?
C13 H13A . 0.9800 ?
C13 H13B . 0.9800 ?
C13 H13C . 0.9800 ?
C14 C15 . 1.443(3) ?
C15 C16 . 1.352(3) ?
C15 H15A . 0.9500 ?
C16 C17 . 1.439(3) ?
C16 H16A . 0.9500 ?
C17 C6 3_666 1.401(3) ?
C18 C23 . 1.396(3) ?
C18 C19 . 1.395(3) ?
C19 C20 . 1.389(3) ?
C19 H19A . 0.9500 ?
C20 C21 . 1.392(4) ?
C20 H20A . 0.9500 ?
C21 C22 . 1.386(4) ?
C21 C24 . 1.509(3) ?
C22 C23 . 1.387(3) ?
C22 H22A . 0.9500 ?
C23 H23A . 0.9500 ?
C24 H24A . 0.9800 ?
C24 H24B . 0.9800 ?
C24 H24C . 0.9800 ?
Cl1 C1A 3_576 1.507(9) ?
Cl1 C1A . 1.688(8) ?
C1A C1A 3_576 1.339(14) ?
C1A Cl1 3_576 1.507(9) ?
C1A H1AA . 1.0000 ?
C1A H1AB . 0.9592 ?

loop_
_geom_torsion_atom_site_label_1
_geom_torsion_atom_site_label_2
_geom_torsion_atom_site_label_3
_geom_torsion_atom_site_label_4
_geom_torsion_site_symmetry_1
_geom_torsion_site_symmetry_2
_geom_torsion_site_symmetry_3
_geom_torsion_site_symmetry_4
_geom_torsion
_geom_torsion_publ_flag
N2 Zn1 N1 C2 . . . . -0.55(19) ?
N2 Zn1 N1 C2 3_666 . . . 179.45(19) ?
N2 Zn1 N1 C5 . . . . -178.92(19) ?
N2 Zn1 N1 C5 3_666 . . . 1.08(19) ?
N1 Zn1 N2 C14 . . . . -4.16(19) ?
N1 Zn1 N2 C14 3_666 . . . 175.84(19) ?
N1 Zn1 N2 C17 . . . . -178.82(19) ?
N1 Zn1 N2 C17 3_666 . . . 1.18(19) ?
C5 N1 C2 C1 . . . . -177.5(2) ?
Zn1 N1 C2 C1 . . . . 3.9(3) ?
C5 N1 C2 C3 . . . . 1.6(3) ?
Zn1 N1 C2 C3 . . . . -177.08(15) ?
C14 C1 C2 N1 . . . . -3.0(4) ?
C18 C1 C2 N1 . . . . 177.3(2) ?
C14 C1 C2 C3 . . . . 178.1(2) ?
C18 C1 C2 C3 . . . . -1.5(3) ?
N1 C2 C3 C4 . . . . -2.3(3) ?
C1 C2 C3 C4 . . . . 176.7(2) ?
C2 C3 C4 C5 . . . . 2.0(3) ?
C2 N1 C5 C6 . . . . 179.0(2) ?
Zn1 N1 C5 C6 . . . . -2.4(3) ?
C2 N1 C5 C4 . . . . -0.3(3) ?
Zn1 N1 C5 C4 . . . . 178.34(15) ?
C3 C4 C5 N1 . . . . -1.1(3) ?
C3 C4 C5 C6 . . . . 179.6(2) ?
N1 C5 C6 C17 . . . 3_666 3.6(4) ?
C4 C5 C6 C17 . . . 3_666 -177.3(2) ?
N1 C5 C6 C7 . . . . -176.6(2) ?
C4 C5 C6 C7 . . . . 2.5(3) ?
C5 C6 C7 C12 . . . . 113.2(2) ?
C17 C6 C7 C12 3_666 . . . -67.0(3) ?
C5 C6 C7 C8 . . . . -67.5(3) ?
C17 C6 C7 C8 3_666 . . . 112.3(2) ?
C12 C7 C8 C9 . . . . 0.6(3) ?
C6 C7 C8 C9 . . . . -178.7(2) ?
C7 C8 C9 C10 . . . . -0.2(3) ?
C8 C9 C10 C11 . . . . -0.1(3) ?
C8 C9 C10 C13 . . . . 179.7(2) ?
C9 C10 C11 C12 . . . . -0.1(4) ?
C13 C10 C11 C12 . . . . -179.8(2) ?
C8 C7 C12 C11 . . . . -0.7(3) ?
C6 C7 C12 C11 . . . . 178.6(2) ?
C10 C11 C12 C7 . . . . 0.5(4) ?
C17 N2 C14 C1 . . . . -178.3(2) ?
Zn1 N2 C14 C1 . . . . 6.2(3) ?
C17 N2 C14 C15 . . . . 1.3(3) ?
Zn1 N2 C14 C15 . . . . -174.23(15) ?
C2 C1 C14 N2 . . . . -2.4(4) ?
C18 C1 C14 N2 . . . . 177.3(2) ?
C2 C1 C14 C15 . . . . 178.1(2) ?
C18 C1 C14 C15 . . . . -2.2(3) ?
N2 C14 C15 C16 . . . . -1.8(3) ?
C1 C14 C15 C16 . . . . 177.8(2) ?
C14 C15 C16 C17 . . . . 1.4(3) ?
C14 N2 C17 C6 . . . 3_666 -178.2(2) ?
Zn1 N2 C17 C6 . . . 3_666 -2.6(3) ?
C14 N2 C17 C16 . . . . -0.4(3) ?
Zn1 N2 C17 C16 . . . . 175.12(15) ?
C15 C16 C17 N2 . . . . -0.7(3) ?
C15 C16 C17 C6 . . . 3_666 177.1(2) ?
C2 C1 C18 C23 . . . . 118.4(2) ?
C14 C1 C18 C23 . . . . -61.2(3) ?
C2 C1 C18 C19 . . . . -61.1(3) ?
C14 C1 C18 C19 . . . . 119.2(2) ?
C23 C18 C19 C20 . . . . -1.9(3) ?
C1 C18 C19 C20 . . . . 177.7(2) ?
C18 C19 C20 C21 . . . . 1.3(4) ?
C19 C20 C21 C22 . . . . 0.3(4) ?
C19 C20 C21 C24 . . . . -179.7(2) ?
C20 C21 C22 C23 . . . . -1.3(4) ?
C24 C21 C22 C23 . . . . 178.7(2) ?
C21 C22 C23 C18 . . . . 0.7(4) ?
C19 C18 C23 C22 . . . . 0.9(3) ?
C1 C18 C23 C22 . . . . -178.7(2) ?
C1A Cl1 C1A Cl1 3_576 . . 3_576 0.0 ?
